data_2238097
loop_
_publ_author_name
'Altamura, Maria'
'Guidi, Antonio'
'Jierry, Loic'
'Paoli, Paola'
'Rossi, Patrizia'

_publ_section_title
;
 (1<i>R</i>,2<i>S</i>,5<i>R</i>)-(--)-Menthyl
 (<i>S</i>)-2-(methoxycarbonyl)benzenesulfinate
;
_journal_coeditor_code YK2089
_journal_issue 5
_journal_name_full 'Acta Crystallographica Section E'
_journal_page_first o731
_journal_paper_doi 10.1107/S1600536813009112
_journal_volume 69
_journal_year 2013
_chemical_formula_iupac 'C18 H26 O4 S'
_chemical_formula_moiety 'C18 H26 O4 S'
_chemical_formula_sum 'C18 H26 O4 S'
_chemical_formula_weight 338.45
_chemical_name_systematic
;
(1<i>R</i>,2<i>S</i>,5<i>R</i>)-(-)-Menthyl
(<i>S</i>)-2-(methoxycarbonyl)benzenesulfinate
;
_space_group_IT_number 4
_space_group_name_Hall 'P 2yb'
_symmetry_cell_setting monoclinic
_symmetry_space_group_name_Hall 'P 2yb'
_symmetry_space_group_name_H-M 'P 1 21 1'
_atom_sites_solution_hydrogens geom
_atom_sites_solution_primary direct
_atom_sites_solution_secondary difmap
_audit_creation_method SHELXL-97
_cell_angle_alpha 90.00
_cell_angle_beta 112.176(2)
_cell_angle_gamma 90.00
_cell_formula_units_Z 2
_cell_length_a 9.7918(2)
_cell_length_b 9.3938(2)
_cell_length_c 10.6998(2)
_cell_measurement_reflns_used 3618
_cell_measurement_temperature 150
_cell_measurement_theta_max 64.5934
_cell_measurement_theta_min 4.4681
_cell_volume 911.39(3)
_computing_cell_refinement
;
CrysAlis RED (Oxford Diffraction, 2006)
;
_computing_data_collection
;
CrysAlis CCD (Oxford Diffraction, 2006)
;
_computing_data_reduction
;
CrysAlis RED (Oxford Diffraction, 2006)
;
_computing_molecular_graphics 'ORTEP-3 for Windows (Farrugia, 2012)'
_computing_publication_material 'PARST (Nardelli, 1995)'
_computing_structure_refinement 'SHELXL97 (Sheldrick, 2008)'
_computing_structure_solution 'SIR97 (Altomare <i>et al.</i>, 1999)'
_diffrn_ambient_temperature 150
_diffrn_detector_area_resol_mean 8.1241
_diffrn_measured_fraction_theta_full 0.964
_diffrn_measured_fraction_theta_max 0.964
_diffrn_measurement_device_type 'Oxford Diffraction Xcalibur PX'
_diffrn_measurement_method '\w scans'
_diffrn_radiation_monochromator graphite
_diffrn_radiation_source 'Enhance (Cu) X-ray Source'
_diffrn_radiation_type CuK\a
_diffrn_radiation_wavelength 1.5418
_diffrn_reflns_av_R_equivalents 0.0214
_diffrn_reflns_av_sigmaI/netI 0.0284
_diffrn_reflns_limit_h_max 10
_diffrn_reflns_limit_h_min -11
_diffrn_reflns_limit_k_max 8
_diffrn_reflns_limit_k_min -10
_diffrn_reflns_limit_l_max 12
_diffrn_reflns_limit_l_min -11
_diffrn_reflns_number 4681
_diffrn_reflns_theta_full 64.78
_diffrn_reflns_theta_max 64.78
_diffrn_reflns_theta_min 4.46
_exptl_absorpt_coefficient_mu 1.716
_exptl_absorpt_correction_T_max 0.872
_exptl_absorpt_correction_T_min 0.660
_exptl_absorpt_correction_type multi-scan
_exptl_absorpt_process_details
;
(CrysAlis RED; Oxford Diffraction, 2006)
;
_exptl_crystal_colour colourless
_exptl_crystal_density_diffrn 1.233
_exptl_crystal_density_method 'not measured'
_exptl_crystal_description platelet
_exptl_crystal_F_000 364
_exptl_crystal_size_max 0.26
_exptl_crystal_size_mid 0.22
_exptl_crystal_size_min 0.08
_refine_diff_density_max 0.150
_refine_diff_density_min -0.224
_refine_ls_abs_structure_details 'Flack (1983), 767 Friedel pairs'
_refine_ls_abs_structure_Flack 0.038(18)
_refine_ls_extinction_method none
_refine_ls_goodness_of_fit_ref 1.065
_refine_ls_hydrogen_treatment constr
_refine_ls_matrix_type full
_refine_ls_number_parameters 209
_refine_ls_number_reflns 2354
_refine_ls_number_restraints 1
_refine_ls_restrained_S_all 1.065
_refine_ls_R_factor_all 0.0355
_refine_ls_R_factor_gt 0.0311
_refine_ls_shift/su_max 0.000
_refine_ls_shift/su_mean 0.000
_refine_ls_structure_factor_coef Fsqd
_refine_ls_weighting_details 'calc w=1/[\s^2^(Fo^2^)+(0.0533P)^2^+0.0000P] where P=(Fo^2^+2Fc^2^)/3'
_refine_ls_weighting_scheme calc
_refine_ls_wR_factor_gt 0.0753
_refine_ls_wR_factor_ref 0.0782
_reflns_number_gt 2115
_reflns_number_total 2354
_reflns_threshold_expression >2sigma(I)
_cod_data_source_file yk2089.cif
_cod_data_source_block I
_cod_original_sg_symbol_H-M 'P 21'
_cod_database_code 2238097
_cod_database_fobs_code 2238097

loop_
_symmetry_equiv_pos_as_xyz
'x, y, z'
'-x, y+1/2, -z'

loop_
_atom_site_type_symbol
_atom_site_label
_atom_site_fract_x
_atom_site_fract_y
_atom_site_fract_z
_atom_site_U_iso_or_equiv
_atom_site_adp_type
_atom_site_calc_flag
_atom_site_refinement_flags
_atom_site_occupancy
_atom_site_symmetry_multiplicity
S S1 0.13357(6) 0.36878(7) 0.29567(5) 0.02816(16) Uani d . 1 1
O O1 -0.12928(17) 0.2413(2) 0.29271(17) 0.0370(5) Uani d . 1 1
O O2 -0.14622(19) 0.0826(2) 0.44178(18) 0.0456(5) Uani d . 1 1
O O3 0.10664(16) 0.26365(17) 0.16750(14) 0.0276(4) Uani d . 1 1
O O4 0.27015(18) 0.4479(2) 0.31899(17) 0.0393(5) Uani d . 1 1
C C1 0.1889(2) 0.2232(3) 0.4157(2) 0.0276(6) Uani d . 1 1
C C2 0.0910(3) 0.1423(3) 0.4543(2) 0.0278(5) Uani d . 1 1
C C3 0.1479(3) 0.0401(3) 0.5550(2) 0.0351(6) Uani d . 1 1
H H3 0.0830 -0.0130 0.5844 0.042 Uiso calc R 1 1
C C4 0.2987(3) 0.0150(3) 0.6128(2) 0.0401(7) Uani d . 1 1
H H4 0.3364 -0.0556 0.6808 0.048 Uiso calc R 1 1
C C5 0.3939(3) 0.0927(3) 0.5715(2) 0.0417(7) Uani d . 1 1
H H5 0.4969 0.0741 0.6096 0.050 Uiso calc R 1 1
C C6 0.3395(3) 0.1976(3) 0.4747(2) 0.0350(6) Uani d . 1 1
H H6 0.4056 0.2526 0.4484 0.042 Uiso calc R 1 1
C C7 -0.0714(2) 0.1625(3) 0.3865(2) 0.0288(5) Uani d . 1 1
C C8 -0.3054(3) 0.0939(4) 0.3802(3) 0.0586(9) Uani d . 1 1
H H8A -0.3501 0.0279 0.4248 0.088 Uiso calc R 1 1
H H8B -0.3386 0.0700 0.2842 0.088 Uiso calc R 1 1
H H8C -0.3353 0.1915 0.3901 0.088 Uiso calc R 1 1
C C9 0.0431(2) 0.3366(2) 0.03670(19) 0.0252(5) Uani d . 1 1
H H9 0.0707 0.4396 0.0496 0.030 Uiso calc R 1 1
C C10 0.1105(3) 0.2704(3) -0.0566(2) 0.0322(6) Uani d . 1 1
H H10 0.0819 0.1676 -0.0660 0.039 Uiso calc R 1 1
C C11 0.0369(3) 0.3372(3) -0.1967(2) 0.0404(7) Uani d . 1 1
H H11A 0.0642 0.4391 -0.1920 0.048 Uiso calc R 1 1
H H11B 0.0742 0.2898 -0.2602 0.048 Uiso calc R 1 1
C C12 -0.1312(3) 0.3239(3) -0.2505(2) 0.0439(7) Uani d . 1 1
H H12A -0.1740 0.3709 -0.3397 0.053 Uiso calc R 1 1
H H12B -0.1588 0.2220 -0.2628 0.053 Uiso calc R 1 1
C C13 -0.1943(3) 0.3903(3) -0.1564(2) 0.0377(7) Uani d . 1 1
H H13 -0.1691 0.4939 -0.1486 0.045 Uiso calc R 1 1
C C14 -0.1233(2) 0.3239(3) -0.0165(2) 0.0333(6) Uani d . 1 1
H H14A -0.1609 0.3721 0.0464 0.040 Uiso calc R 1 1
H H14B -0.1511 0.2222 -0.0210 0.040 Uiso calc R 1 1
C C15 -0.3628(3) 0.3767(5) -0.2088(3) 0.0574(8) Uani d . 1 1
H H15A -0.3992 0.4212 -0.1445 0.086 Uiso calc R 1 1
H H15B -0.3903 0.2757 -0.2188 0.086 Uiso calc R 1 1
H H15C -0.4067 0.4242 -0.2964 0.086 Uiso calc R 1 1
C C16 0.2812(3) 0.2752(3) 0.0022(3) 0.0397(7) Uani d . 1 1
H H16 0.3151 0.2284 0.0928 0.048 Uiso calc R 1 1
C C17 0.3439(3) 0.4256(3) 0.0237(3) 0.0487(8) Uani d . 1 1
H H17A 0.3020 0.4796 0.0791 0.073 Uiso calc R 1 1
H H17B 0.3188 0.4728 -0.0639 0.073 Uiso calc R 1 1
H H17C 0.4514 0.4214 0.0697 0.073 Uiso calc R 1 1
C C18 0.3433(4) 0.1894(4) -0.0842(3) 0.0599(9) Uani d . 1 1
H H18A 0.3017 0.0932 -0.0970 0.090 Uiso calc R 1 1
H H18B 0.4509 0.1839 -0.0393 0.090 Uiso calc R 1 1
H H18C 0.3176 0.2358 -0.1722 0.090 Uiso calc R 1 1

loop_
_atom_site_aniso_label
_atom_site_aniso_U_11
_atom_site_aniso_U_22
_atom_site_aniso_U_33
_atom_site_aniso_U_12
_atom_site_aniso_U_13
_atom_site_aniso_U_23
S1 0.0300(3) 0.0257(3) 0.0306(3) -0.0036(3) 0.0135(2) -0.0045(3)
O1 0.0298(9) 0.0443(12) 0.0374(9) 0.0010(8) 0.0133(8) 0.0100(9)
O2 0.0312(9) 0.0591(14) 0.0451(10) -0.0078(9) 0.0127(9) 0.0180(10)
O3 0.0333(8) 0.0240(9) 0.0245(8) 0.0019(7) 0.0099(7) -0.0007(7)
O4 0.0361(9) 0.0407(11) 0.0410(9) -0.0146(9) 0.0144(8) -0.0045(9)
C1 0.0289(12) 0.0302(15) 0.0209(11) -0.0024(11) 0.0065(10) -0.0045(10)
C2 0.0302(12) 0.0306(15) 0.0225(11) 0.0002(11) 0.0097(9) -0.0035(10)
C3 0.0395(14) 0.0363(16) 0.0276(12) -0.0029(12) 0.0104(12) -0.0004(12)
C4 0.0456(16) 0.0387(18) 0.0291(13) 0.0101(13) 0.0062(13) 0.0005(12)
C5 0.0318(14) 0.0530(19) 0.0331(13) 0.0105(13) 0.0040(12) -0.0082(14)
C6 0.0303(13) 0.0414(17) 0.0332(13) 0.0015(12) 0.0119(11) -0.0065(12)
C7 0.0310(13) 0.0292(15) 0.0279(12) -0.0023(11) 0.0131(11) -0.0033(12)
C8 0.0299(14) 0.083(3) 0.0579(18) -0.0111(16) 0.0109(14) 0.0230(18)
C9 0.0300(11) 0.0190(15) 0.0264(11) -0.0018(10) 0.0102(9) 0.0021(10)
C10 0.0383(13) 0.0275(15) 0.0333(12) -0.0012(12) 0.0163(11) 0.0009(11)
C11 0.0554(16) 0.038(2) 0.0332(12) -0.0040(13) 0.0226(12) 0.0031(12)
C12 0.0538(16) 0.0390(18) 0.0301(12) -0.0056(13) 0.0058(11) 0.0043(12)
C13 0.0370(13) 0.0301(18) 0.0368(12) -0.0022(12) 0.0034(11) 0.0035(13)
C14 0.0284(12) 0.0338(17) 0.0352(12) -0.0003(11) 0.0092(10) 0.0000(11)
C15 0.0369(13) 0.068(2) 0.0492(15) -0.0022(17) -0.0037(12) 0.0096(18)
C16 0.0421(15) 0.0395(18) 0.0469(15) 0.0020(13) 0.0275(12) 0.0043(14)
C17 0.0396(15) 0.053(2) 0.0575(18) -0.0113(14) 0.0229(14) -0.0056(15)
C18 0.065(2) 0.056(2) 0.076(2) 0.0083(18) 0.0462(17) -0.0065(19)

loop_
_atom_type_symbol
_atom_type_description
_atom_type_scat_dispersion_real
_atom_type_scat_dispersion_imag
_atom_type_scat_source
C C 0.0181 0.0091 'International Tables Vol C Tables 4.2.6.8 and 6.1.1.4'
H H 0.0000 0.0000 'International Tables Vol C Tables 4.2.6.8 and 6.1.1.4'
O O 0.0492 0.0322 'International Tables Vol C Tables 4.2.6.8 and 6.1.1.4'
S S 0.3331 0.5567 'International Tables Vol C Tables 4.2.6.8 and 6.1.1.4'

loop_
_geom_angle_atom_site_label_1
_geom_angle_atom_site_label_2
_geom_angle_atom_site_label_3
_geom_angle
O4 S1 O3 107.34(9)
O4 S1 C1 104.61(10)
O3 S1 C1 92.81(9)
C7 O2 C8 115.7(2)
C9 O3 S1 113.26(13)
C6 C1 C2 119.9(2)
C6 C1 S1 115.80(19)
C2 C1 S1 124.25(17)
C3 C2 C1 118.9(2)
C3 C2 C7 120.4(2)
C1 C2 C7 120.7(2)
C4 C3 C2 120.6(2)
C4 C3 H3 119.7
C2 C3 H3 119.7
C5 C4 C3 120.0(3)
C5 C4 H4 120.0
C3 C4 H4 120.0
C4 C5 C6 120.0(2)
C4 C5 H5 120.0
C6 C5 H5 120.0
C5 C6 C1 120.5(2)
C5 C6 H6 119.8
C1 C6 H6 119.8
O1 C7 O2 123.5(2)
O1 C7 C2 124.4(2)
O2 C7 C2 112.1(2)
O2 C8 H8A 109.5
O2 C8 H8B 109.5
H8A C8 H8B 109.5
O2 C8 H8C 109.5
H8A C8 H8C 109.5
H8B C8 H8C 109.5
O3 C9 C14 109.29(17)
O3 C9 C10 107.54(18)
C14 C9 C10 113.12(18)
O3 C9 H9 108.9
C14 C9 H9 108.9
C10 C9 H9 108.9
C9 C10 C11 108.34(19)
C9 C10 C16 112.98(19)
C11 C10 C16 115.0(2)
C9 C10 H10 106.7
C11 C10 H10 106.7
C16 C10 H10 106.7
C12 C11 C10 112.09(19)
C12 C11 H11A 109.2
C10 C11 H11A 109.2
C12 C11 H11B 109.2
C10 C11 H11B 109.2
H11A C11 H11B 107.9
C13 C12 C11 111.8(2)
C13 C12 H12A 109.3
C11 C12 H12A 109.3
C13 C12 H12B 109.3
C11 C12 H12B 109.3
H12A C12 H12B 107.9
C12 C13 C14 109.7(2)
C12 C13 C15 112.2(2)
C14 C13 C15 110.7(2)
C12 C13 H13 108.0
C14 C13 H13 108.0
C15 C13 H13 108.0
C9 C14 C13 111.34(19)
C9 C14 H14A 109.4
C13 C14 H14A 109.4
C9 C14 H14B 109.4
C13 C14 H14B 109.4
H14A C14 H14B 108.0
C13 C15 H15A 109.5
C13 C15 H15B 109.5
H15A C15 H15B 109.5
C13 C15 H15C 109.5
H15A C15 H15C 109.5
H15B C15 H15C 109.5
C18 C16 C17 110.6(2)
C18 C16 C10 110.9(2)
C17 C16 C10 113.6(2)
C18 C16 H16 107.1
C17 C16 H16 107.1
C10 C16 H16 107.1
C16 C17 H17A 109.5
C16 C17 H17B 109.5
H17A C17 H17B 109.5
C16 C17 H17C 109.5
H17A C17 H17C 109.5
H17B C17 H17C 109.5
C16 C18 H18A 109.5
C16 C18 H18B 109.5
H18A C18 H18B 109.5
C16 C18 H18C 109.5
H18A C18 H18C 109.5
H18B C18 H18C 109.5

loop_
_geom_bond_atom_site_label_1
_geom_bond_atom_site_label_2
_geom_bond_distance
S1 O4 1.4669(17)
S1 O3 1.6287(16)
S1 C1 1.813(2)
O1 C7 1.203(3)
O2 C7 1.333(3)
O2 C8 1.449(3)
O3 C9 1.469(2)
C1 C6 1.388(3)
C1 C2 1.403(3)
C2 C3 1.392(4)
C2 C7 1.490(3)
C3 C4 1.389(4)
C3 H3 0.9500
C4 C5 1.382(4)
C4 H4 0.9500
C5 C6 1.382(4)
C5 H5 0.9500
C6 H6 0.9500
C8 H8A 0.9800
C8 H8B 0.9800
C8 H8C 0.9800
C9 C14 1.514(3)
C9 C10 1.522(3)
C9 H9 1.0000
C10 C11 1.532(3)
C10 C16 1.548(3)
C10 H10 1.0000
C11 C12 1.530(3)
C11 H11A 0.9900
C11 H11B 0.9900
C12 C13 1.501(4)
C12 H12A 0.9900
C12 H12B 0.9900
C13 C14 1.525(3)
C13 C15 1.535(3)
C13 H13 1.0000
C14 H14A 0.9900
C14 H14B 0.9900
C15 H15A 0.9800
C15 H15B 0.9800
C15 H15C 0.9800
C16 C18 1.517(4)
C16 C17 1.524(4)
C16 H16 1.0000
C17 H17A 0.9800
C17 H17B 0.9800
C17 H17C 0.9800
C18 H18A 0.9800
C18 H18B 0.9800
C18 H18C 0.9800

loop_
_geom_hbond_atom_site_label_D
_geom_hbond_atom_site_label_H
_geom_hbond_atom_site_label_A
_geom_hbond_site_symmetry_D
_geom_hbond_site_symmetry_H
_geom_hbond_site_symmetry_A
_geom_hbond_distance_DH
_geom_hbond_distance_HA
_geom_hbond_distance_DA
_geom_hbond_angle_DHA
_geom_hbond_publ_flag
C5 H5 O4 1_555 1_555 2_646 0.950 2.424 3.337(3) 161 yes
